data_2002678
loop_
_publ_author_name
'Muenchau, S'
'Mueller-Buschbaum, Hk'

_publ_section_title
;
Zur Kristallchemie eines Silber-Cadmium-Oxovanadats: Ag Cd V O4
;
_journal_name_full
;
Zeitschrift fuer Naturforschung, Teil B. Anorganische Chemie,
Organische Chemie (42,1987-)
;
_journal_page_first 703
_journal_page_last 706
_journal_volume 50
_journal_year 1995
_chemical_formula_structural 'Ag Cd (V O4)'
_chemical_formula_sum 'Ag Cd O4 V'
_chemical_name_systematic 'Silver cadmium vanadate'
_space_group_IT_number 62
_symmetry_cell_setting orthorhombic
_symmetry_Int_Tables_number 62
_symmetry_space_group_name_Hall '-P 2ac 2n'
_symmetry_space_group_name_H-M 'P n m a'
_cell_angle_alpha 90
_cell_angle_beta 90
_cell_angle_gamma 90
_cell_formula_units_Z 4
_cell_length_a 9.7859(12)
_cell_length_b 6.9939(10)
_cell_length_c 5.4391(10)
_cell_volume 372.3
_refine_ls_R_factor_all 0.042
_cod_database_code 2002678

loop_
_symmetry_equiv_pos_as_xyz
x,y,z
1/2+x,1/2-y,1/2-z
-x,1/2+y,-z
1/2-x,-y,1/2+z
-x,-y,-z
1/2-x,1/2+y,1/2+z
x,1/2-y,z
1/2+x,y,1/2-z

loop_
_atom_site_aniso_label
_atom_site_aniso_U_11
_atom_site_aniso_U_12
_atom_site_aniso_U_13
_atom_site_aniso_U_22
_atom_site_aniso_U_23
_atom_site_aniso_U_33
Ag1 0.01891(8) 0. -0.00239(12) 0.02106(11) 0. 0.01164(9)
V1 0.00154(11) 0. -0.0004(2) 0.0081(2) 0. 0.0030(2)
Cd1 0.00768(6) -0.00215(6) 0.00262(11) 0.01204(8) -0.00148(9) 0.00998(8)

loop_
_atom_site_label
_atom_site_type_symbol
_atom_site_symmetry_multiplicity
_atom_site_Wyckoff_symbol
_atom_site_fract_x
_atom_site_fract_y
_atom_site_fract_z
_atom_site_occupancy
_atom_site_attached_hydrogens
_atom_site_calc_flag
Ag1 Ag1+ 4 c 0.35028(2) 0.25 0.00582(5) 1. 0 d
V1 V5+ 4 c 0.67921(4) 0.25 0.01201(10) 1. 0 d
Cd1 Cd2+ 4 a 0.5 0.5 0.5 1. 0 d
O1 O2- 4 c 0.8590(2) 0.25 0.0548(4) 1. 0 d
O2 O2- 4 c 0.6267(2) 0.25 -0.2922(4) 1. 0 d
O3 O2- 8 d 0.6172(2) 0.4425(3) 0.1569(3) 1. 0 d

loop_
_atom_type_symbol
_atom_type_oxidation_number
Ag1+ 1.000
V5+ 5.000
Cd2+ 2.000
O2- -2.000
